data_2023087
loop_
_publ_author_name
'D\"oring, Cindy'
'Jones, Peter G.'

_publ_section_title
;
 Crystal structures of trichlorido(4-methylpiperidine)gold(III) and two
 polymorphs of tribromido(4-methylpiperidine)gold(III)
;
_journal_coeditor_code PK2705
_journal_issue 5
_journal_name_full 'Acta Crystallographica Section E Crystallographic Communications'
_journal_paper_doi 10.1107/S2056989024002822
_journal_volume 80
_journal_year 2024
_chemical_formula_iupac '[Au Br3 (C6 H13 N)]'
_chemical_formula_moiety 'C6 H13 Au Br3 N'
_chemical_formula_sum 'C6 H13 Au Br3 N'
_chemical_formula_weight 535.87
_chemical_name_systematic
;
Tribromido(4-methylpiperidine)gold(III)
;
_space_group_crystal_system orthorhombic
_space_group_IT_number 61
_space_group_name_Hall '-P 2ac 2ab'
_space_group_name_H-M_alt 'P b c a'
_atom_sites_solution_hydrogens mixed
_atom_sites_solution_primary direct
_atom_sites_solution_secondary difmap
_audit_creation_method SHELXL-2019/3
_cell_angle_alpha 90
_cell_angle_beta 90
_cell_angle_gamma 90
_cell_formula_units_Z 8
_cell_length_a 12.6471(5)
_cell_length_b 8.7247(3)
_cell_length_c 21.0262(7)
_cell_measurement_reflns_used 5682
_cell_measurement_temperature 100(2)
_cell_measurement_theta_max 29.6930
_cell_measurement_theta_min 3.2160
_cell_volume 2320.08(14)
_computing_cell_refinement
;
CrysAlisPro, Version 1.171.37.35 (Rigaku OD, 2015)
;
_computing_data_collection
;
CrysAlisPro, Version 1.171.37.35 (Rigaku OD, 2015)
;
_computing_data_reduction
;
CrysAlisPro, Version 1.171.37.35 (Rigaku OD, 2015)
;
_computing_molecular_graphics
;
XP, Version 5.1 (Bruker, 1998)
;
_computing_publication_material
;
<i>SHELXL2019/3</i> (Sheldrick, 2015)
;
_computing_structure_refinement
;
<i>SHELXL2019/3</i> (Sheldrick, 2015)
;
_computing_structure_solution
;
SHELXS97 (Sheldrick, 2008)
;
_diffrn_ambient_temperature 100(2)
_diffrn_detector_area_resol_mean 16.1419
_diffrn_measured_fraction_theta_full 0.992
_diffrn_measured_fraction_theta_max 0.991
_diffrn_measurement_device_type 'Oxford Diffraction Xcalibur, Eos'
_diffrn_measurement_method '\w scan'
_diffrn_radiation_type MoK\a
_diffrn_radiation_wavelength 0.71073
_diffrn_reflns_av_R_equivalents 0.0735
_diffrn_reflns_av_unetI/netI 0.0378
_diffrn_reflns_limit_h_max 17
_diffrn_reflns_limit_h_min -17
_diffrn_reflns_limit_k_max 12
_diffrn_reflns_limit_k_min -11
_diffrn_reflns_limit_l_max 29
_diffrn_reflns_limit_l_min -29
_diffrn_reflns_number 38297
_diffrn_reflns_theta_full 30.000
_diffrn_reflns_theta_max 30.033
_diffrn_reflns_theta_min 2.519
_diffrn_source 'Enhance (Mo) X-ray Source'
_exptl_absorpt_coefficient_mu 22.964
_exptl_absorpt_correction_T_max 1.00000
_exptl_absorpt_correction_T_min 0.38001
_exptl_absorpt_correction_type multi-scan
_exptl_absorpt_process_details
;
(CrysAlisPro; Rigaku OD, 2015)
;
_exptl_crystal_colour red
_exptl_crystal_density_diffrn 3.068
_exptl_crystal_density_method 'not measured'
_exptl_crystal_description needle
_exptl_crystal_F_000 1920
_exptl_crystal_size_max 0.14
_exptl_crystal_size_mid 0.04
_exptl_crystal_size_min 0.03
_refine_diff_density_max 0.987
_refine_diff_density_min -0.994
_refine_ls_extinction_method none
_refine_ls_goodness_of_fit_ref 1.035
_refine_ls_hydrogen_treatment mixed
_refine_ls_matrix_type full
_refine_ls_number_parameters 105
_refine_ls_number_reflns 3371
_refine_ls_number_restraints 0
_refine_ls_restrained_S_all 1.035
_refine_ls_R_factor_all 0.0520
_refine_ls_R_factor_gt 0.0294
_refine_ls_shift/su_max 0.001
_refine_ls_shift/su_mean 0.000
_refine_ls_structure_factor_coef Fsqd
_refine_ls_weighting_details 'w=1/[\s^2^(Fo^2^)+(0.0081P)^2^+2.1449P] where P=(Fo^2^+2Fc^2^)/3'
_refine_ls_weighting_scheme calc
_refine_ls_wR_factor_gt 0.0388
_refine_ls_wR_factor_ref 0.0429
_reflns_number_gt 2495
_reflns_number_total 3371
_reflns_threshold_expression 'I > 2\s(I)'
_cod_data_source_file pk2705.cif
_cod_data_source_block 2b
_cod_original_cell_volume 2320.07(15)
_cod_database_code 2023087
_shelx_space_group_comment
;
The symmetry employed for this shelxl refinement is uniquely defined
by the following loop, which should always be used as a source of
symmetry information in preference to the above space-group names.
They are only intended as comments.
;
_shelx_estimated_absorpt_t_min 0.141
_shelx_estimated_absorpt_t_max 0.546

loop_
_space_group_symop_operation_xyz
'x, y, z'
'-x+1/2, -y, z+1/2'
'-x, y+1/2, -z+1/2'
'x+1/2, -y+1/2, -z'
'-x, -y, -z'
'x-1/2, y, -z-1/2'
'x, -y-1/2, z-1/2'
'-x-1/2, y-1/2, z'

loop_
_atom_site_type_symbol
_atom_site_label
_atom_site_fract_x
_atom_site_fract_y
_atom_site_fract_z
_atom_site_U_iso_or_equiv
_atom_site_adp_type
_atom_site_calc_flag
_atom_site_occupancy
_atom_site_disorder_assembly
_atom_site_disorder_group
Au Au1 0.24373(2) 0.30618(2) 0.12636(2) 0.01070(5) Uani d 1 . .
Br Br1 0.05410(4) 0.27328(5) 0.12037(2) 0.01833(11) Uani d 1 . .
Br Br2 0.24027(4) 0.47282(5) 0.03411(2) 0.01409(10) Uani d 1 . .
Br Br3 0.24951(4) 0.13133(5) 0.21592(2) 0.01560(10) Uani d 1 . .
N N11 0.4069(3) 0.3465(4) 0.12801(19) 0.0115(8) Uani d 1 . .
H H01 0.416(4) 0.454(5) 0.116(2) 0.019(14) Uiso d 1 . .
C C12 0.4638(4) 0.2527(5) 0.0784(2) 0.0169(11) Uani d 1 . .
H H12A 0.426683 0.261747 0.037140 0.020 Uiso calc 1 . .
H H12B 0.463810 0.143443 0.091066 0.020 Uiso calc 1 . .
C C13 0.5769(4) 0.3088(6) 0.0714(2) 0.0201(11) Uani d 1 . .
H H13A 0.576259 0.415630 0.055540 0.024 Uiso calc 1 . .
H H13B 0.613889 0.244725 0.039599 0.024 Uiso calc 1 . .
C C14 0.6373(4) 0.3028(5) 0.1341(2) 0.0162(10) Uani d 1 . .
H H14 0.640778 0.193362 0.148091 0.019 Uiso calc 1 . .
C C15 0.5762(4) 0.3927(5) 0.1845(2) 0.0154(11) Uani d 1 . .
H H15A 0.612751 0.382498 0.225900 0.018 Uiso calc 1 . .
H H15B 0.575849 0.502588 0.172813 0.018 Uiso calc 1 . .
C C16 0.4628(4) 0.3372(5) 0.1914(2) 0.0180(11) Uani d 1 . .
H H16A 0.462434 0.229940 0.206773 0.022 Uiso calc 1 . .
H H16B 0.425261 0.401276 0.222985 0.022 Uiso calc 1 . .
C C17 0.7504(4) 0.3616(6) 0.1266(2) 0.0253(11) Uani d 1 . .
H H17A 0.748980 0.471144 0.116451 0.038 Uiso calc 1 . .
H H17B 0.785491 0.305515 0.092217 0.038 Uiso calc 1 . .
H H17C 0.789141 0.345693 0.166448 0.038 Uiso calc 1 . .

loop_
_atom_site_aniso_label
_atom_site_aniso_U_11
_atom_site_aniso_U_22
_atom_site_aniso_U_33
_atom_site_aniso_U_12
_atom_site_aniso_U_13
_atom_site_aniso_U_23
Au1 0.01025(9) 0.00994(8) 0.01190(8) 0.00053(7) 0.00084(8) -0.00021(7)
Br1 0.0108(2) 0.0184(2) 0.0259(3) -0.00129(18) 0.0015(2) 0.0018(2)
Br2 0.0151(2) 0.0137(2) 0.0135(2) -0.0008(2) -0.0013(2) 0.00201(17)
Br3 0.0207(3) 0.0128(2) 0.0133(2) 0.0001(2) 0.0017(2) 0.00118(17)
N11 0.011(2) 0.0125(19) 0.011(2) -0.0006(15) -0.0018(17) 0.0001(16)
C12 0.016(3) 0.021(3) 0.013(2) 0.001(2) 0.003(2) -0.0075(19)
C13 0.015(3) 0.025(3) 0.021(3) 0.002(2) 0.000(2) -0.001(2)
C14 0.011(2) 0.018(2) 0.020(3) -0.002(2) -0.002(2) 0.002(2)
C15 0.013(3) 0.016(2) 0.017(3) 0.003(2) -0.008(2) -0.002(2)
C16 0.016(3) 0.021(3) 0.017(3) 0.001(2) -0.002(2) -0.003(2)
C17 0.018(3) 0.034(3) 0.024(3) -0.006(2) -0.003(3) 0.007(2)

loop_
_atom_type_symbol
_atom_type_description
_atom_type_scat_dispersion_real
_atom_type_scat_dispersion_imag
_atom_type_scat_source
C C 0.0033 0.0016 'International Tables Vol C Tables 4.2.6.8 and 6.1.1.4'
H H 0.0000 0.0000 'International Tables Vol C Tables 4.2.6.8 and 6.1.1.4'
N N 0.0061 0.0033 'International Tables Vol C Tables 4.2.6.8 and 6.1.1.4'
Au Au -2.0133 8.8022 'International Tables Vol C Tables 4.2.6.8 and 6.1.1.4'
Br Br -0.2901 2.4595 'International Tables Vol C Tables 4.2.6.8 and 6.1.1.4'

loop_
_geom_angle_atom_site_label_1
_geom_angle_atom_site_label_2
_geom_angle_atom_site_label_3
_geom_angle_site_symmetry_1
_geom_angle_site_symmetry_3
_geom_angle
_geom_angle_publ_flag
N11 Au1 Br1 . . 176.50(11) y
N11 Au1 Br2 . . 86.00(11) y
Br1 Au1 Br2 . . 90.665(18) y
N11 Au1 Br3 . . 93.62(11) y
Br1 Au1 Br3 . . 89.751(18) y
Br2 Au1 Br3 . . 177.736(17) y
C12 N11 C16 . . 110.9(4) y
C12 N11 Au1 . . 111.6(3) y
C16 N11 Au1 . . 117.8(3) y
C12 N11 H01 . . 107(3) ?
C16 N11 H01 . . 102(3) ?
Au1 N11 H01 . . 106(3) ?
N11 C12 C13 . . 110.0(4) ?
N11 C12 H12A . . 109.7 ?
C13 C12 H12A . . 109.7 ?
N11 C12 H12B . . 109.7 ?
C13 C12 H12B . . 109.7 ?
H12A C12 H12B . . 108.2 ?
C12 C13 C14 . . 112.2(4) ?
C12 C13 H13A . . 109.2 ?
C14 C13 H13A . . 109.2 ?
C12 C13 H13B . . 109.2 ?
C14 C13 H13B . . 109.2 ?
H13A C13 H13B . . 107.9 ?
C13 C14 C15 . . 109.2(4) ?
C13 C14 C17 . . 111.6(4) ?
C15 C14 C17 . . 111.9(4) ?
C13 C14 H14 . . 108.0 ?
C15 C14 H14 . . 108.0 ?
C17 C14 H14 . . 108.0 ?
C16 C15 C14 . . 112.3(4) ?
C16 C15 H15A . . 109.1 ?
C14 C15 H15A . . 109.1 ?
C16 C15 H15B . . 109.1 ?
C14 C15 H15B . . 109.1 ?
H15A C15 H15B . . 107.9 ?
N11 C16 C15 . . 109.9(4) ?
N11 C16 H16A . . 109.7 ?
C15 C16 H16A . . 109.7 ?
N11 C16 H16B . . 109.7 ?
C15 C16 H16B . . 109.7 ?
H16A C16 H16B . . 108.2 ?
C14 C17 H17A . . 109.5 ?
C14 C17 H17B . . 109.5 ?
H17A C17 H17B . . 109.5 ?
C14 C17 H17C . . 109.5 ?
H17A C17 H17C . . 109.5 ?
H17B C17 H17C . . 109.5 ?

loop_
_geom_bond_atom_site_label_1
_geom_bond_atom_site_label_2
_geom_bond_site_symmetry_2
_geom_bond_distance
_geom_bond_publ_flag
Au1 N11 . 2.094(4) y
Au1 Br1 . 2.4187(5) y
Au1 Br2 . 2.4244(5) y
Au1 Br3 . 2.4246(5) y
N11 C12 . 1.508(6) ?
N11 C16 . 1.511(6) ?
N11 H01 . 0.97(4) ?
C12 C13 . 1.518(7) ?
C12 H12A . 0.9900 ?
C12 H12B . 0.9900 ?
C13 C14 . 1.524(7) ?
C13 H13A . 0.9900 ?
C13 H13B . 0.9900 ?
C14 C15 . 1.527(6) ?
C14 C17 . 1.527(6) ?
C14 H14 . 1.0000 ?
C15 C16 . 1.520(7) ?
C15 H15A . 0.9900 ?
C15 H15B . 0.9900 ?
C16 H16A . 0.9900 ?
C16 H16B . 0.9900 ?
C17 H17A . 0.9800 ?
C17 H17B . 0.9800 ?
C17 H17C . 0.9800 ?

loop_
_geom_hbond_atom_site_label_D
_geom_hbond_atom_site_label_H
_geom_hbond_atom_site_label_A
_geom_hbond_site_symmetry_A
_geom_hbond_distance_DH
_geom_hbond_distance_HA
_geom_hbond_distance_DA
_geom_hbond_angle_DHA
_geom_hbond_publ_flag
N11 H01 Br1 8_665 0.97(4) 2.81(4) 3.759(4) 164(4) yes
C12 H12A Br2 . 0.99 2.99 3.542(5) 116.2 yes
C13 H13B Br2 4 0.99 2.93 3.903(5) 169.4 yes
C16 H16B Br3 8_665 0.99 2.99 3.750(5) 134.5 yes

loop_
_geom_torsion_atom_site_label_1
_geom_torsion_atom_site_label_2
_geom_torsion_atom_site_label_3
_geom_torsion_atom_site_label_4
_geom_torsion_site_symmetry_1
_geom_torsion_site_symmetry_2
_geom_torsion_site_symmetry_3
_geom_torsion_site_symmetry_4
_geom_torsion
_geom_torsion_publ_flag
Br2 Au1 N11 C12 . . . . -78.0(3) y
Br3 Au1 N11 C12 . . . . 99.8(3) y
Br2 Au1 N11 C16 . . . . 152.0(3) y
Br3 Au1 N11 C16 . . . . -30.2(3) y
C16 N11 C12 C13 . . . . -58.4(5) ?
Au1 N11 C12 C13 . . . . 168.1(3) y
N11 C12 C13 C14 . . . . 57.4(5) ?
C12 C13 C14 C15 . . . . -55.0(5) ?
C12 C13 C14 C17 . . . . -179.2(4) y
C13 C14 C15 C16 . . . . 54.8(5) ?
C17 C14 C15 C16 . . . . 178.9(4) y
C12 N11 C16 C15 . . . . 58.0(5) ?
Au1 N11 C16 C15 . . . . -171.6(3) y
C14 C15 C16 N11 . . . . -56.8(5) ?
